data_7155933
loop_
_publ_author_name
'Liu, Shuai'
'Zu, Weisai'
'Zhang, Jinli'
'Xu, Liang'

_publ_section_title
;
 Chemoselective N-arylation of Aminobenzamides via Copper Catalysed
 Chan&#x2212;Evans&#x2212;Lam Reactions
;
_journal_name_full 'Org. Biomol. Chem.'
_journal_paper_doi 10.1039/C7OB02491F
_journal_year 2017
_chemical_formula_sum 'C13 H12 N2 O'
_chemical_formula_weight 212.25
_chemical_name_systematic
;
 ?
;
_space_group_crystal_system orthorhombic
_space_group_IT_number 19
_space_group_name_Hall 'P 2ac 2ab'
_space_group_name_H-M_alt 'P 21 21 21'
_symmetry_space_group_name_Hall 'P 2ac 2ab'
_symmetry_space_group_name_H-M 'P 21 21 21'
_atom_sites_solution_hydrogens mixed
_audit_creation_method SHELXL-2014
_audit_update_record
;
2017-07-21 deposited with the CCDC.
2017-10-23 downloaded from the CCDC.
;
_cell_angle_alpha 90
_cell_angle_beta 90
_cell_angle_gamma 90
_cell_formula_units_Z 4
_cell_length_a 7.4367(5)
_cell_length_b 11.0255(8)
_cell_length_c 13.3188(9)
_cell_measurement_temperature 296(2)
_cell_volume 1092.05(13)
_computing_structure_refinement 'SHELXL-2014 (Sheldrick, 2014)'
_diffrn_ambient_temperature 296(2)
_diffrn_measured_fraction_theta_full 1.000
_diffrn_measured_fraction_theta_max 0.997
_diffrn_radiation_type MoK\a
_diffrn_radiation_wavelength 0.71073
_diffrn_reflns_av_R_equivalents 0.0400
_diffrn_reflns_av_unetI/netI 0.0392
_diffrn_reflns_Laue_measured_fraction_full 1.000
_diffrn_reflns_Laue_measured_fraction_max 0.997
_diffrn_reflns_limit_h_max 8
_diffrn_reflns_limit_h_min -9
_diffrn_reflns_limit_k_max 12
_diffrn_reflns_limit_k_min -13
_diffrn_reflns_limit_l_max 15
_diffrn_reflns_limit_l_min -16
_diffrn_reflns_number 7335
_diffrn_reflns_point_group_measured_fraction_full 1.000
_diffrn_reflns_point_group_measured_fraction_max 0.993
_diffrn_reflns_theta_full 25.242
_diffrn_reflns_theta_max 25.611
_diffrn_reflns_theta_min 2.398
_exptl_absorpt_coefficient_mu 0.129
_exptl_crystal_density_diffrn 1.439
_exptl_crystal_F_000 484
_refine_diff_density_max 0.127
_refine_diff_density_min -0.126
_refine_diff_density_rms 0.031
_refine_ls_abs_structure_details
;
 Flack x determined using 624 quotients [(I+)-(I-)]/[(I+)+(I-)]
 (Parsons, Flack and Wagner, Acta Cryst. B69 (2013) 249-259).
;
_refine_ls_abs_structure_Flack 0.7(10)
_refine_ls_extinction_coef 0.047(7)
_refine_ls_extinction_expression Fc^*^=kFc[1+0.001xFc^2^\l^3^/sin(2\q)]^-1/4^
_refine_ls_extinction_method SHELXL
_refine_ls_goodness_of_fit_ref 0.832
_refine_ls_hydrogen_treatment mixed
_refine_ls_matrix_type full
_refine_ls_number_parameters 158
_refine_ls_number_reflns 2053
_refine_ls_number_restraints 0
_refine_ls_restrained_S_all 0.832
_refine_ls_R_factor_all 0.0454
_refine_ls_R_factor_gt 0.0363
_refine_ls_shift/su_max 0.099
_refine_ls_shift/su_mean 0.013
_refine_ls_structure_factor_coef Fsqd
_refine_ls_weighting_details 'w=1/[\s^2^(Fo^2^)+(0.0706P)^2^+0.1396P] where P=(Fo^2^+2Fc^2^)/3'
_refine_ls_weighting_scheme calc
_refine_ls_wR_factor_gt 0.0931
_refine_ls_wR_factor_ref 0.1019
_reflns_Friedel_coverage 0.694
_reflns_Friedel_fraction_full 1.000
_reflns_Friedel_fraction_max 0.988
_reflns_number_gt 1746
_reflns_number_total 2053
_reflns_threshold_expression 'I > 2\s(I)'
_cod_data_source_file c7ob02491f2.cif
_cod_data_source_block X
_cod_database_code 7155933
_cod_depositor_comments
;

2018-01-23
Z value and formula changed. Original ones are absurd
                miguel
;
_cod_original_formula_sum 'C H N O'
_cod_original_formula_weight 43.03
_cod_original_formula_units_Z 22
_shelx_space_group_comment
;
The symmetry employed for this shelxl refinement is uniquely defined
by the following loop, which should always be used as a source of
symmetry information in preference to the above space-group names.
They are only intended as comments.
;
_shelxl_version_number 2014-3

loop_
_space_group_symop_operation_xyz
'x, y, z'
'-x+1/2, -y, z+1/2'
'-x, y+1/2, -z+1/2'
'x+1/2, -y+1/2, -z'

loop_
_atom_site_label
_atom_site_type_symbol
_atom_site_fract_x
_atom_site_fract_y
_atom_site_fract_z
_atom_site_U_iso_or_equiv
_atom_site_adp_type
_atom_site_occupancy
_atom_site_site_symmetry_order
_atom_site_calc_flag
_atom_site_refinement_flags_posn
_atom_site_refinement_flags_adp
O1 O 0.2284(3) 0.75865(17) 0.58741(12) 0.0534(6) Uani 1 1 d . .
C8 C 0.3164(3) 0.6988(2) 0.87601(18) 0.0388(6) Uani 1 1 d . .
C3 C 0.2556(3) 0.8898(2) 0.77906(17) 0.0365(5) Uani 1 1 d . .
N1 N 0.3102(3) 0.76939(19) 0.78886(16) 0.0468(6) Uani 1 1 d . .
C2 C 0.1649(3) 0.9290(2) 0.69200(16) 0.0357(6) Uani 1 1 d . .
C4 C 0.2942(4) 0.9759(2) 0.85348(18) 0.0442(6) Uani 1 1 d . .
H4 H 0.3562 0.9523 0.9109 0.053 Uiso 1 1 calc R U
C10 C 0.2416(4) 0.6547(2) 1.04815(19) 0.0475(6) Uani 1 1 d . .
H10 H 0.1845 0.6769 1.1075 0.057 Uiso 1 1 calc R U
C7 C 0.1148(4) 1.0500(2) 0.68349(17) 0.0436(6) Uani 1 1 d . .
H7 H 0.0549 1.0757 0.6260 0.052 Uiso 1 1 calc R U
C12 C 0.4175(4) 0.5145(2) 0.9550(2) 0.0531(7) Uani 1 1 d . .
H12 H 0.4797 0.4415 0.9509 0.064 Uiso 1 1 calc R U
C13 C 0.4080(4) 0.5890(2) 0.8722(2) 0.0448(6) Uani 1 1 d . .
H13 H 0.4638 0.5656 0.8128 0.054 Uiso 1 1 calc R U
C9 C 0.2312(4) 0.7301(2) 0.96528(17) 0.0431(6) Uani 1 1 d . .
H9 H 0.1667 0.8022 0.9693 0.052 Uiso 1 1 calc R U
C5 C 0.2414(4) 1.0952(2) 0.84267(18) 0.0492(7) Uani 1 1 d . .
H5 H 0.2669 1.1508 0.8932 0.059 Uiso 1 1 calc R U
C1 C 0.1257(4) 0.8429(2) 0.60883(17) 0.0395(6) Uani 1 1 d . .
N2 N -0.0264(4) 0.8616(3) 0.55750(19) 0.0552(7) Uani 1 1 d . .
C6 C 0.1516(4) 1.1328(2) 0.75808(18) 0.0489(7) Uani 1 1 d . .
H6 H 0.1161 1.2132 0.7513 0.059 Uiso 1 1 calc R U
C11 C 0.3359(4) 0.5469(3) 1.0437(2) 0.0526(7) Uani 1 1 d . .
H11 H 0.3441 0.4970 1.0998 0.063 Uiso 1 1 calc R U
H50 H 0.308(4) 0.731(2) 0.732(2) 0.055(8) Uiso 1 1 d . .
H51 H -0.058(6) 0.810(3) 0.506(3) 0.091(13) Uiso 1 1 d . .
H52 H -0.102(5) 0.920(3) 0.576(2) 0.065(11) Uiso 1 1 d . .

loop_
_atom_site_aniso_label
_atom_site_aniso_U_11
_atom_site_aniso_U_22
_atom_site_aniso_U_33
_atom_site_aniso_U_23
_atom_site_aniso_U_13
_atom_site_aniso_U_12
O1 0.0670(13) 0.0498(11) 0.0433(9) -0.0103(8) 0.0023(9) 0.0076(11)
C8 0.0356(12) 0.0363(13) 0.0444(12) 0.0002(10) -0.0057(11) 0.0020(10)
C3 0.0367(13) 0.0363(13) 0.0365(11) 0.0011(9) 0.0002(11) 0.0024(10)
N1 0.0628(14) 0.0386(11) 0.0390(10) -0.0034(9) -0.0054(11) 0.0142(11)
C2 0.0343(12) 0.0392(13) 0.0338(12) 0.0003(9) 0.0031(10) 0.0025(10)
C4 0.0512(16) 0.0441(14) 0.0372(12) -0.0017(10) -0.0041(12) 0.0037(12)
C10 0.0450(14) 0.0514(15) 0.0460(13) 0.0027(11) -0.0005(13) -0.0051(13)
C7 0.0471(15) 0.0426(14) 0.0411(13) 0.0067(11) 0.0009(11) 0.0095(12)
C12 0.0460(16) 0.0373(14) 0.0760(19) 0.0078(13) -0.0016(15) 0.0057(12)
C13 0.0408(14) 0.0387(14) 0.0548(16) 0.0000(12) 0.0027(13) 0.0055(11)
C9 0.0406(14) 0.0407(13) 0.0479(13) -0.0017(10) -0.0031(12) 0.0062(12)
C5 0.0646(18) 0.0412(14) 0.0417(13) -0.0086(11) 0.0049(14) 0.0004(14)
C1 0.0448(14) 0.0412(14) 0.0324(11) 0.0044(10) 0.0028(11) -0.0049(12)
N2 0.0559(15) 0.0614(17) 0.0482(14) -0.0010(12) -0.0157(12) -0.0040(13)
C6 0.0611(18) 0.0373(13) 0.0484(14) 0.0009(11) 0.0082(13) 0.0099(12)
C11 0.0528(16) 0.0479(16) 0.0571(16) 0.0146(13) -0.0050(15) -0.0061(14)

loop_
_atom_type_symbol
_atom_type_description
_atom_type_scat_dispersion_real
_atom_type_scat_dispersion_imag
_atom_type_scat_source
C C 0.0033 0.0016 'International Tables Vol C Tables 4.2.6.8 and 6.1.1.4'
H H 0.0000 0.0000 'International Tables Vol C Tables 4.2.6.8 and 6.1.1.4'
N N 0.0061 0.0033 'International Tables Vol C Tables 4.2.6.8 and 6.1.1.4'
O O 0.0106 0.0060 'International Tables Vol C Tables 4.2.6.8 and 6.1.1.4'

loop_
_geom_angle_atom_site_label_1
_geom_angle_atom_site_label_2
_geom_angle_atom_site_label_3
_geom_angle
C13 C8 C9 118.1(2)
C13 C8 N1 118.1(2)
C9 C8 N1 123.8(2)
C4 C3 N1 121.2(2)
C4 C3 C2 118.2(2)
N1 C3 C2 120.5(2)
C3 N1 C8 128.1(2)
C7 C2 C3 119.3(2)
C7 C2 C1 120.0(2)
C3 C2 C1 120.7(2)
C5 C4 C3 120.9(2)
C9 C10 C11 120.7(2)
C2 C7 C6 121.6(2)
C13 C12 C11 120.7(3)
C12 C13 C8 121.0(2)
C10 C9 C8 120.5(2)
C4 C5 C6 120.7(2)
O1 C1 N2 121.4(2)
O1 C1 C2 122.0(2)
N2 C1 C2 116.6(2)
C5 C6 C7 119.3(2)
C12 C11 C10 118.9(3)

loop_
_geom_bond_atom_site_label_1
_geom_bond_atom_site_label_2
_geom_bond_distance
O1 C1 1.236(3)
C8 C13 1.389(3)
C8 C9 1.391(4)
C8 N1 1.398(3)
C3 C4 1.402(3)
C3 N1 1.395(3)
C3 C2 1.409(3)
C2 C7 1.390(3)
C2 C1 1.488(3)
C4 C5 1.381(4)
C10 C9 1.384(4)
C10 C11 1.382(4)
C7 C6 1.376(4)
C12 C13 1.377(4)
C12 C11 1.375(4)
C5 C6 1.373(4)
C1 N2 1.337(4)
